data_2011485
loop_
_publ_author_name
'Burke, Jacquelyn M.'
'Howard, Judith A. K.'
'Marder, Todd B.'
'Wilson, Claire'

_publ_section_title
;
 Tris(2-methylphenyl)phosphonium tetrachloroborate
;
_journal_issue 11
_journal_name_full 'Acta Crystallographica Section C'
_journal_page_first 1354
_journal_page_last 1355
_journal_paper_doi 10.1107/S0108270100010623
_journal_volume 56
_journal_year 2000
_chemical_formula_moiety 'C21 H22 P + , B Cl4 -'
_chemical_formula_sum 'C21 H22 B Cl4 P'
_chemical_formula_weight 457.97
_chemical_name_systematic
;
tris(2-methylphenyl)phosphonium tetrachloroborate
;
_space_group_IT_number 2
_symmetry_cell_setting triclinic
_symmetry_space_group_name_Hall '-P 1'
_symmetry_space_group_name_H-M 'P -1'
_cell_angle_alpha 118.2810(10)
_cell_angle_beta 90.1140(10)
_cell_angle_gamma 93.4440(10)
_cell_formula_units_Z 2
_cell_length_a 9.4160(3)
_cell_length_b 11.4361(3)
_cell_length_c 11.5642(3)
_cell_measurement_reflns_used 869
_cell_measurement_temperature 100(2)
_cell_measurement_theta_max 21.64
_cell_measurement_theta_min 10.19
_cell_volume 1093.98(5)
_computing_cell_refinement SMART-NT
_computing_data_collection 'SMART-NT (Bruker, 1998)'
_computing_data_reduction 'SHELXTL-NT (Bruker, 1998)'
_computing_molecular_graphics SHELXTL-NT
_computing_publication_material SHELXTL-NT
_computing_structure_refinement 'SHELXL97 (Sheldrick, 1997)'
_computing_structure_solution 'SHELXS97 (Sheldrick, 1990)'
_diffrn_ambient_temperature 100(2)
_diffrn_measured_fraction_theta_full .907
_diffrn_measured_fraction_theta_max .907
_diffrn_measurement_device_type 'Model? CCD area-detector'
_diffrn_measurement_method '\w scans'
_diffrn_radiation_monochromator graphite
_diffrn_radiation_source 'fine-focus sealed tube'
_diffrn_radiation_type MoK\a
_diffrn_radiation_wavelength .71073
_diffrn_reflns_av_R_equivalents .042
_diffrn_reflns_av_sigmaI/netI .059
_diffrn_reflns_limit_h_max 13
_diffrn_reflns_limit_h_min -12
_diffrn_reflns_limit_k_max 15
_diffrn_reflns_limit_k_min -15
_diffrn_reflns_limit_l_max 16
_diffrn_reflns_limit_l_min -16
_diffrn_reflns_number 14295
_diffrn_reflns_theta_full 30.47
_diffrn_reflns_theta_max 30.47
_diffrn_reflns_theta_min 2.00
_exptl_absorpt_coefficient_mu .619
_exptl_absorpt_correction_T_max .962
_exptl_absorpt_correction_T_min .814
_exptl_absorpt_correction_type empirical
_exptl_absorpt_process_details '(XPREP in SHELXTL-NT; Bruker, 1998)'
_exptl_crystal_colour colourless
_exptl_crystal_density_diffrn 1.390
_exptl_crystal_density_method 'not measured'
_exptl_crystal_description block
_exptl_crystal_F_000 472
_exptl_crystal_size_max .48
_exptl_crystal_size_mid .18
_exptl_crystal_size_min .10
_refine_diff_density_max .43
_refine_diff_density_min -.38
_refine_ls_extinction_method none
_refine_ls_goodness_of_fit_ref 1.001
_refine_ls_hydrogen_treatment refall
_refine_ls_matrix_type full
_refine_ls_number_parameters 332
_refine_ls_number_reflns 6059
_refine_ls_number_restraints 0
_refine_ls_restrained_S_all 1.001
_refine_ls_R_factor_all .070
_refine_ls_R_factor_gt .039
_refine_ls_shift/su_max .001
_refine_ls_shift/su_mean .000
_refine_ls_structure_factor_coef Fsqd
_refine_ls_weighting_details 'calc w = 1/[\s^2^(Fo^2^)+(0.0446P)^2^] where P=(Fo^2^+2Fc^2^)/3'
_refine_ls_weighting_scheme calc
_refine_ls_wR_factor_ref .090
_reflns_number_gt 4302
_reflns_number_total 6059
_reflns_threshold_expression I>2\s(I)
_cod_data_source_file bj1003.cif
_cod_data_source_block I
_cod_depositor_comments
;
The following automatic conversions were performed:
'_symmetry_cell_setting' value 'Triclinic' changed to 'triclinic'
according to '/home/saulius/struct/CIF-dictionaries/cif_core.dic'
dictionary named 'cif_core.dic' version 2.4.1 from
2010-06-29.

'_geom_bond_publ_flag' value 'Y' changed to 'y' according to
'/home/saulius/struct/CIF-dictionaries/cif_core.dic' dictionary named
'cif_core.dic' version 2.4.1 from 2010-06-29 (4 times).

Automatic conversion script
Id: cif_fix_enum 1527 2010-12-29 10:47:43Z saulius 

The following automatic conversions were performed:

'_symmetry_cell_setting' value 'Triclinic' changed to 'triclinic'
according to /home/saulius/struct/CIF-dictionaries/cif_core.dic
dictionary named 'cif_core.dic' version 2.4.1 from
2010-06-29.

'_geom_bond_publ_flag' value 'Y' changed to 'y'
according to /home/saulius/struct/CIF-dictionaries/cif_core.dic
dictionary named 'cif_core.dic' version 2.4.1 from 2010-06-29 (4
times).

'_geom_angle_publ_flag' value 'Y' changed to 'y' according
to /home/saulius/struct/CIF-dictionaries/cif_core.dic dictionary
named 'cif_core.dic' version 2.4.1 from 2010-06-29 (6 times).

Automatic conversion script
Id: cif_fix_values 1715 2011-07-08 13:25:40Z adriana 
;
_cod_original_sg_symbol_H-M P-1
_cod_database_code 2011485
_cod_database_fobs_code 2011485

loop_
_symmetry_equiv_pos_as_xyz
'x, y, z'
'-x, -y, -z'

loop_
_atom_site_label
_atom_site_fract_x
_atom_site_fract_y
_atom_site_fract_z
_atom_site_U_iso_or_equiv
_atom_site_adp_type
_atom_site_calc_flag
_atom_site_refinement_flags
_atom_site_occupancy
_atom_site_disorder_assembly
_atom_site_disorder_group
_atom_site_type_symbol
P1 .12580(5) .28906(5) .13724(5) .01455(10) Uani d . 1 . . P
H1 .180(2) .4099(18) .1992(19) .016(5) Uiso d . 1 . . H
C1 .13986(19) .23344(18) -.03610(18) .0163(4) Uani d . 1 . . C
C2 .0186(2) .17154(19) -.11863(19) .0203(4) Uani d . 1 . . C
H2A -.065(2) .1594(19) -.086(2) .017(5) Uiso d . 1 . . H
C3 .0264(2) .1250(2) -.2527(2) .0267(5) Uani d . 1 . . C
H3A -.055(3) .084(2) -.310(2) .035(6) Uiso d . 1 . . H
C4 .1558(2) .1388(2) -.3047(2) .0290(5) Uani d . 1 . . C
H4A .161(2) .107(2) -.395(2) .026(6) Uiso d . 1 . . H
C5 .2758(2) .2001(2) -.2237(2) .0255(4) Uani d . 1 . . C
H5A .361(3) .213(2) -.262(2) .033(6) Uiso d . 1 . . H
C6 .2707(2) .24948(19) -.08780(19) .0203(4) Uani d . 1 . . C
C7 .4021(2) .3179(2) -.0006(2) .0262(5) Uani d . 1 . . C
H7C .390(3) .408(3) .065(3) .040(7) Uiso d . 1 . . H
H7B .481(3) .319(2) -.052(2) .037(7) Uiso d . 1 . . H
H7A .434(3) .273(2) .051(2) .043(7) Uiso d . 1 . . H
C8 -.05727(18) .28897(18) .18104(17) .0162(4) Uani d . 1 . . C
C9 -.1087(2) .1964(2) .22114(18) .0195(4) Uani d . 1 . . C
H9A -.048(2) .1343(19) .2270(19) .015(5) Uiso d . 1 . . H
C10 -.2489(2) .1955(2) .25757(19) .0248(4) Uani d . 1 . . C
H10A -.283(2) .130(2) .2847(19) .018(5) Uiso d . 1 . . H
C11 -.3370(2) .2864(2) .2539(2) .0274(5) Uani d . 1 . . C
H11A -.426(3) .286(2) .279(2) .046(7) Uiso d . 1 . . H
C12 -.2873(2) .3775(2) .21338(19) .0240(4) Uani d . 1 . . C
H12A -.347(2) .443(2) .213(2) .025(6) Uiso d . 1 . . H
C13 -.14654(19) .38127(18) .17546(17) .0177(4) Uani d . 1 . . C
C14 -.0967(2) .4789(2) .1293(2) .0215(4) Uani d . 1 . . C
H14C -.078(3) .438(2) .041(3) .036(7) Uiso d . 1 . . H
H14A -.157(3) .549(3) .152(3) .055(8) Uiso d . 1 . . H
H14B -.009(3) .527(3) .171(3) .069(9) Uiso d . 1 . . H
C15 .22398(18) .18655(17) .18314(18) .0162(4) Uani d . 1 . . C
C16 .2712(2) .06804(19) .0823(2) .0197(4) Uani d . 1 . . C
H16A .252(2) .0465(19) .000(2) .012(5) Uiso d . 1 . . H
C17 .3474(2) -.0151(2) .1116(2) .0238(4) Uani d . 1 . . C
H17A .375(2) -.097(2) .041(2) .022(5) Uiso d . 1 . . H
C18 .3773(2) .0200(2) .2422(2) .0239(4) Uani d . 1 . . C
H18A .432(2) -.039(2) .264(2) .030(6) Uiso d . 1 . . H
C19 .3311(2) .1373(2) .3428(2) .0218(4) Uani d . 1 . . C
H19A .353(2) .161(2) .429(2) .025(6) Uiso d . 1 . . H
C20 .25343(19) .22353(18) .31668(18) .0172(4) Uani d . 1 . . C
C21 .2057(2) .3495(2) .4286(2) .0226(4) Uani d . 1 . . C
H21C .113(3) .362(3) .421(3) .065(9) Uiso d . 1 . . H
H21A .219(3) .352(3) .505(3) .053(8) Uiso d . 1 . . H
H21B .261(4) .421(3) .437(3) .072(10) Uiso d . 1 . . H
B1 .2995(2) .7055(2) .3632(2) .0177(4) Uani d . 1 . . B
Cl1 .43203(5) .59574(5) .37333(5) .02568(12) Uani d . 1 . . Cl
Cl2 .27768(5) .66849(5) .18846(4) .02309(11) Uani d . 1 . . Cl
Cl3 .36421(5) .88104(4) .46513(5) .02352(11) Uani d . 1 . . Cl
Cl4 .12567(5) .67182(5) .42017(5) .02366(11) Uani d . 1 . . Cl

loop_
_atom_site_aniso_label
_atom_site_aniso_U_11
_atom_site_aniso_U_22
_atom_site_aniso_U_33
_atom_site_aniso_U_12
_atom_site_aniso_U_13
_atom_site_aniso_U_23
P1 .0106(2) .0171(2) .0166(2) .00171(17) .00080(17) .00841(19)
C1 .0146(9) .0182(9) .0189(9) .0044(7) .0042(7) .0107(7)
C2 .0175(10) .0215(10) .0215(10) .0041(8) .0012(8) .0095(8)
C3 .0252(11) .0325(11) .0206(10) .0083(9) -.0009(8) .0103(9)
C4 .0353(12) .0341(12) .0187(10) .0144(10) .0075(9) .0122(9)
C5 .0251(11) .0308(11) .0265(10) .0136(9) .0122(9) .0170(9)
C6 .0179(9) .0214(9) .0252(10) .0076(7) .0068(8) .0133(8)
C7 .0148(10) .0301(12) .0333(12) .0012(8) .0070(8) .0148(10)
C8 .0128(8) .0194(9) .0139(8) .0015(7) .0022(7) .0057(7)
C9 .0176(9) .0240(10) .0171(9) -.0014(8) -.0002(7) .0103(8)
C10 .0210(10) .0348(12) .0193(10) -.0084(9) -.0001(8) .0145(9)
C11 .0134(9) .0406(13) .0210(10) -.0018(9) .0032(8) .0093(9)
C12 .0150(9) .0283(11) .0216(10) .0037(8) -.0008(7) .0059(8)
C13 .0154(9) .0188(9) .0140(8) .0018(7) -.0014(7) .0038(7)
C14 .0210(10) .0195(10) .0248(11) .0028(8) -.0024(8) .0112(9)
C15 .0103(8) .0185(9) .0212(9) -.0007(7) -.0011(7) .0108(8)
C16 .0159(9) .0222(10) .0212(10) .0012(7) -.0002(7) .0104(8)
C17 .0213(10) .0210(10) .0296(11) .0054(8) .0017(8) .0121(9)
C18 .0178(10) .0261(10) .0347(12) .0019(8) -.0018(8) .0200(9)
C19 .0161(9) .0286(10) .0244(10) -.0031(8) -.0037(8) .0161(9)
C20 .0114(8) .0202(9) .0205(9) -.0032(7) .0004(7) .0106(8)
C21 .0204(10) .0275(11) .0207(10) .0005(9) .0004(8) .0122(9)
B1 .0147(10) .0197(10) .0175(10) -.0007(8) .0000(8) .0081(8)
Cl1 .0195(2) .0253(2) .0324(3) .00640(19) .00046(19) .0133(2)
Cl2 .0198(2) .0307(3) .0175(2) -.00005(19) .00204(17) .01050(19)
Cl3 .0264(3) .0183(2) .0234(2) -.00297(19) -.00277(19) .00841(19)
Cl4 .0145(2) .0335(3) .0216(2) -.00216(19) .00285(17) .0124(2)

loop_
_atom_type_symbol
_atom_type_description
_atom_type_scat_dispersion_real
_atom_type_scat_dispersion_imag
_atom_type_scat_source
C C .0033 .0016 'International Tables Vol C Tables 4.2.6.8 and 6.1.1.4'
H H .0000 .0000 'International Tables Vol C Tables 4.2.6.8 and 6.1.1.4'
B B .0013 .0007 'International Tables Vol C Tables 4.2.6.8 and 6.1.1.4'
P P .1023 .0942 'International Tables Vol C Tables 4.2.6.8 and 6.1.1.4'
Cl Cl .1484 .1585 'International Tables Vol C Tables 4.2.6.8 and 6.1.1.4'

loop_
_geom_angle_atom_site_label_1
_geom_angle_atom_site_label_2
_geom_angle_atom_site_label_3
_geom_angle
_geom_angle_publ_flag
C15 P1 C8 111.09(9) y
C15 P1 C1 109.90(8) y
C8 P1 C1 111.07(8) y
C15 P1 H1 109.1(8) y
C8 P1 H1 107.8(8) y
C1 P1 H1 107.8(8) y
C2 C1 C6 120.91(17) ?
C2 C1 P1 118.57(14) ?
C6 C1 P1 120.51(14) ?
C3 C2 C1 120.09(19) ?
C3 C2 H2A 118.8(13) ?
C1 C2 H2A 121.1(13) ?
C2 C3 C4 119.3(2) ?
C2 C3 H3A 121.5(14) ?
C4 C3 H3A 119.2(14) ?
C5 C4 C3 120.8(2) ?
C5 C4 H4A 119.9(14) ?
C3 C4 H4A 119.3(14) ?
C4 C5 C6 121.2(2) ?
C4 C5 H5A 118.5(14) ?
C6 C5 H5A 120.2(14) ?
C5 C6 C1 117.68(18) ?
C5 C6 C7 120.46(18) ?
C1 C6 C7 121.86(18) ?
C6 C7 H7C 113.9(15) ?
C6 C7 H7B 110.6(15) ?
H7C C7 H7B 108(2) ?
C6 C7 H7A 114.0(15) ?
H7C C7 H7A 104(2) ?
H7B C7 H7A 105.6(19) ?
C9 C8 C13 121.13(16) ?
C9 C8 P1 118.82(14) ?
C13 C8 P1 120.05(14) ?
C10 C9 C8 120.08(18) ?
C10 C9 H9A 118.1(12) ?
C8 C9 H9A 121.8(12) ?
C11 C10 C9 119.33(19) ?
C11 C10 H10A 121.8(12) ?
C9 C10 H10A 118.8(12) ?
C10 C11 C12 120.96(19) ?
C10 C11 H11A 118.5(16) ?
C12 C11 H11A 120.5(16) ?
C11 C12 C13 121.40(19) ?
C11 C12 H12A 121.6(13) ?
C13 C12 H12A 117.0(13) ?
C12 C13 C8 117.09(17) ?
C12 C13 C14 120.21(17) ?
C8 C13 C14 122.69(17) ?
C13 C14 H14C 112.2(15) ?
C13 C14 H14A 113.4(17) ?
H14C C14 H14A 112(2) ?
C13 C14 H14B 112.7(18) ?
H14C C14 H14B 104(2) ?
H14A C14 H14B 102(2) ?
C16 C15 C20 120.69(17) ?
C16 C15 P1 117.95(14) ?
C20 C15 P1 121.36(14) ?
C17 C16 C15 120.58(19) ?
C17 C16 H16A 119.7(13) ?
C15 C16 H16A 119.7(13) ?
C16 C17 C18 119.39(19) ?
C16 C17 H17A 118.9(13) ?
C18 C17 H17A 121.7(13) ?
C17 C18 C19 120.46(18) ?
C17 C18 H18A 119.8(13) ?
C19 C18 H18A 119.7(13) ?
C18 C19 C20 121.67(19) ?
C18 C19 H19A 120.4(13) ?
C20 C19 H19A 117.9(13) ?
C19 C20 C15 117.21(17) ?
C19 C20 C21 119.87(18) ?
C15 C20 C21 122.92(17) ?
C20 C21 H21C 113.4(19) ?
C20 C21 H21A 112.0(17) ?
H21C C21 H21A 108(3) ?
C20 C21 H21B 111(2) ?
H21C C21 H21B 110(3) ?
H21A C21 H21B 102(3) ?
Cl3 B1 Cl4 110.40(11) ?
Cl3 B1 Cl1 109.36(11) ?
Cl4 B1 Cl1 109.68(11) ?
Cl3 B1 Cl2 109.66(11) ?
Cl4 B1 Cl2 108.94(10) ?
Cl1 B1 Cl2 108.78(11) ?

loop_
_geom_bond_atom_site_label_1
_geom_bond_atom_site_label_2
_geom_bond_site_symmetry_2
_geom_bond_distance
_geom_bond_publ_flag
P1 C15 . 1.7968(18) y
P1 C8 . 1.7977(18) y
P1 C1 . 1.8009(18) y
P1 H1 . 1.289(19) y
C1 C2 . 1.405(3) ?
C1 C6 . 1.411(3) ?
C2 C3 . 1.384(3) ?
C2 H2A . .90(2) ?
C3 C4 . 1.393(3) ?
C3 H3A . .96(2) ?
C4 C5 . 1.387(3) ?
C4 H4A . .93(2) ?
C5 C6 . 1.397(3) ?
C5 H5A . .95(2) ?
C6 C7 . 1.513(3) ?
C7 H7C . .96(2) ?
C7 H7B . .95(3) ?
C7 H7A . 1.00(2) ?
C8 C9 . 1.405(3) ?
C8 C13 . 1.413(3) ?
C9 C10 . 1.388(3) ?
C9 H9A . .96(2) ?
C10 C11 . 1.384(3) ?
C10 H10A . .98(2) ?
C11 C12 . 1.389(3) ?
C11 H11A . .89(3) ?
C12 C13 . 1.402(3) ?
C12 H12A . .97(2) ?
C13 C14 . 1.502(3) ?
C14 H14C . .92(2) ?
C14 H14A . .94(3) ?
C14 H14B . .95(3) ?
C15 C16 . 1.404(3) ?
C15 C20 . 1.416(2) ?
C16 C17 . 1.385(3) ?
C16 H16A . .88(2) ?
C17 C18 . 1.389(3) ?
C17 H17A . .95(2) ?
C18 C19 . 1.391(3) ?
C18 H18A . 1.00(2) ?
C19 C20 . 1.402(3) ?
C19 H19A . .92(2) ?
C20 C21 . 1.505(3) ?
C21 H21C . .90(3) ?
C21 H21A . .88(3) ?
C21 H21B . .91(3) ?
B1 Cl3 . 1.843(2) ?
B1 Cl4 . 1.853(2) ?
B1 Cl1 . 1.864(2) ?
B1 Cl2 . 1.865(2) ?

loop_
_geom_hbond_atom_site_label_D
_geom_hbond_atom_site_label_H
_geom_hbond_atom_site_label_A
_geom_hbond_site_symmetry_A
_geom_hbond_distance_DH
_geom_hbond_distance_HA
_geom_hbond_distance_DA
_geom_hbond_angle_DHA
C7 H7B Cl2 2_665 .95(3) 2.81(3) 3.758(2) 177(2)
C14 H14B Cl4 . .95(3) 2.80(3) 3.599(2) 141(2)
C12 H12A Cl1 1_455 .97(2) 2.86(2) 3.616(2) 135.6(16)
C21 H21B Cl1 . .91(3) 2.85(3) 3.725(2) 161(3)

loop_
_geom_torsion_atom_site_label_1
_geom_torsion_atom_site_label_2
_geom_torsion_atom_site_label_3
_geom_torsion_atom_site_label_4
_geom_torsion
C15 P1 C1 C2 109.96(15)
C8 P1 C1 C2 -13.39(17)
C15 P1 C1 C6 -68.78(17)
C8 P1 C1 C6 167.88(14)
C6 C1 C2 C3 .1(3)
P1 C1 C2 C3 -178.60(15)
C1 C2 C3 C4 .7(3)
C2 C3 C4 C5 -.8(3)
C3 C4 C5 C6 .0(3)
C4 C5 C6 C1 .8(3)
C4 C5 C6 C7 -179.02(19)
C2 C1 C6 C5 -.9(3)
P1 C1 C6 C5 177.82(14)
C2 C1 C6 C7 178.93(18)
P1 C1 C6 C7 -2.4(3)
C15 P1 C8 C9 -11.11(17)
C1 P1 C8 C9 111.54(15)
C15 P1 C8 C13 168.58(14)
C1 P1 C8 C13 -68.77(16)
C13 C8 C9 C10 -.7(3)
P1 C8 C9 C10 178.95(14)
C8 C9 C10 C11 .0(3)
C9 C10 C11 C12 .5(3)
C10 C11 C12 C13 -.4(3)
C11 C12 C13 C8 -.4(3)
C11 C12 C13 C14 178.68(18)
C9 C8 C13 C12 .9(3)
P1 C8 C13 C12 -178.79(13)
C9 C8 C13 C14 -178.11(17)
P1 C8 C13 C14 2.2(2)
C8 P1 C15 C16 111.14(15)
C1 P1 C15 C16 -12.19(17)
C8 P1 C15 C20 -68.95(16)
C1 P1 C15 C20 167.73(14)
C20 C15 C16 C17 .1(3)
P1 C15 C16 C17 -179.99(15)
C15 C16 C17 C18 -.2(3)
C16 C17 C18 C19 .1(3)
C17 C18 C19 C20 .0(3)
C18 C19 C20 C15 -.1(3)
C18 C19 C20 C21 -179.95(19)
C16 C15 C20 C19 .1(3)
P1 C15 C20 C19 -179.84(14)
C16 C15 C20 C21 179.88(18)
P1 C15 C20 C21 .0(2)

loop_
_cod_related_entry_id
_cod_related_entry_database
_cod_related_entry_code
1 ChemSpider 21105797
